data_7227576
loop_
_publ_author_name
'August Ridenour, J.'
'Carter, Korey P.'
'Cahill, Christopher L.'

_publ_section_title
;
 RE-p-halobenzoic acid--terpyridine complexes, part III: structural and
 supramolecular trends in a series of p-iodobenzoic acid rare-earth hybrid
 materials
;
_journal_issue 8
_journal_name_full CrystEngComm
_journal_page_first 1190
_journal_paper_doi 10.1039/C6CE02356H
_journal_volume 19
_journal_year 2017
_chemical_formula_sum 'C36 H25 I3 N3 O7 Y'
_chemical_formula_weight 1081.20
_space_group_crystal_system triclinic
_space_group_IT_number 2
_space_group_name_Hall '-P 1'
_space_group_name_H-M_alt 'P -1'
_symmetry_cell_setting triclinic
_symmetry_Int_Tables_number 2
_symmetry_space_group_name_Hall '-P 1'
_symmetry_space_group_name_H-M 'P -1'
_atom_sites_solution_hydrogens mixed
_audit_creation_method SHELXL-2014/7
_audit_update_record
;
2016-11-03 deposited with the CCDC.
2017-01-30 downloaded from the CCDC.
;
_cell_angle_alpha 103.533(2)
_cell_angle_beta 91.2620(10)
_cell_angle_gamma 93.5510(10)
_cell_formula_units_Z 2
_cell_length_a 8.7799(4)
_cell_length_b 13.5630(6)
_cell_length_c 15.5082(7)
_cell_measurement_reflns_used 19727
_cell_measurement_temperature 293(2)
_cell_measurement_theta_max 52.606
_cell_measurement_theta_min 5.292
_cell_volume 1790.75(14)
_computing_cell_refinement 'SAINT, Bruker-AXS'
_computing_data_collection 'APEX, Bruker-AXS'
_computing_data_reduction 'SAINT, Bruker-AXS'
_computing_molecular_graphics 'WinGX (Farrugia, 2012)'
_computing_publication_material 'Crystal Maker (Palmer, 2009)'
_computing_structure_refinement 'SHELXL-2014/7 (Sheldrick, 2014)'
_computing_structure_solution 'Superflip (Chapuis, 2007)'
_diffrn_ambient_temperature 293(2)
_diffrn_measured_fraction_theta_full 1.000
_diffrn_measured_fraction_theta_max 0.997
_diffrn_measurement_device_type 'Bruker SMART APEXII'
_diffrn_measurement_method 'omega scans'
_diffrn_radiation_probe x-ray
_diffrn_radiation_type MoK\a
_diffrn_radiation_wavelength 0.71073
_diffrn_reflns_av_R_equivalents 0.0229
_diffrn_reflns_av_unetI/netI 0.0291
_diffrn_reflns_Laue_measured_fraction_full 1.000
_diffrn_reflns_Laue_measured_fraction_max 0.997
_diffrn_reflns_limit_h_max 11
_diffrn_reflns_limit_h_min -10
_diffrn_reflns_limit_k_max 17
_diffrn_reflns_limit_k_min -16
_diffrn_reflns_limit_l_max 19
_diffrn_reflns_limit_l_min -19
_diffrn_reflns_number 19727
_diffrn_reflns_point_group_measured_fraction_full 1.000
_diffrn_reflns_point_group_measured_fraction_max 0.997
_diffrn_reflns_theta_full 25.500
_diffrn_reflns_theta_max 26.474
_diffrn_reflns_theta_min 1.351
_diffrn_source 'fine-focused sealed tube'
_diffrn_source_type Siemens
_exptl_absorpt_coefficient_mu 4.267
_exptl_absorpt_correction_T_max 0.7454
_exptl_absorpt_correction_T_min 0.6099
_exptl_absorpt_correction_type multi-scan
_exptl_absorpt_process_details 'SADABS, G. Sheldrick (2015)'
_exptl_crystal_colour Colorless
_exptl_crystal_density_diffrn 2.005
_exptl_crystal_description Rod
_exptl_crystal_F_000 1032
_exptl_crystal_recrystallization_method Hydrothermal
_exptl_crystal_size_max 0.433
_exptl_crystal_size_mid 0.260
_exptl_crystal_size_min 0.240
_refine_diff_density_max 0.684
_refine_diff_density_min -0.660
_refine_diff_density_rms 0.076
_refine_ls_extinction_method none
_refine_ls_goodness_of_fit_ref 1.016
_refine_ls_hydrogen_treatment mixed
_refine_ls_matrix_type full
_refine_ls_number_parameters 459
_refine_ls_number_reflns 7369
_refine_ls_number_restraints 0
_refine_ls_restrained_S_all 1.016
_refine_ls_R_factor_all 0.0417
_refine_ls_R_factor_gt 0.0283
_refine_ls_shift/su_max 0.003
_refine_ls_shift/su_mean 0.000
_refine_ls_structure_factor_coef Fsqd
_refine_ls_weighting_details 'w=1/[\s^2^(Fo^2^)+(0.0242P)^2^+1.0786P] where P=(Fo^2^+2Fc^2^)/3'
_refine_ls_weighting_scheme calc
_refine_ls_wR_factor_gt 0.0557
_refine_ls_wR_factor_ref 0.0597
_reflns_Friedel_coverage 0.000
_reflns_number_gt 5970
_reflns_number_total 7369
_reflns_threshold_expression 'I > 2\s(I)'
_cod_data_source_file c6ce02356h2.cif
_cod_data_source_block Complex_15Prime
_cod_depositor_comments 'Adding full bibliography for 7227558--7227578.cif.'
_cod_database_code 7227576
_shelx_space_group_comment
;
The symmetry employed for this shelxl refinement is uniquely defined
by the following loop, which should always be used as a source of
symmetry information in preference to the above space-group names.
They are only intended as comments.
;
_shelx_estimated_absorpt_t_min 0.259
_shelx_estimated_absorpt_t_max 0.427

loop_
_space_group_symop_operation_xyz
'x, y, z'
'-x, -y, -z'

loop_
_atom_site_label
_atom_site_type_symbol
_atom_site_fract_x
_atom_site_fract_y
_atom_site_fract_z
_atom_site_U_iso_or_equiv
_atom_site_adp_type
_atom_site_occupancy
_atom_site_site_symmetry_order
_atom_site_calc_flag
_atom_site_refinement_flags_posn
_atom_site_refinement_flags_adp
C34 C -0.0735(4) 0.5908(2) 0.8041(2) 0.0374(8) Uani 1 1 d . .
C20 C 0.6816(4) 1.4641(2) 1.0670(2) 0.0463(9) Uani 1 1 d . .
C27 C 0.2751(4) 0.4838(2) 0.5321(2) 0.0338(7) Uani 1 1 d . .
C35 C -0.1301(4) 0.6586(3) 0.8746(3) 0.0536(10) Uani 1 1 d . .
H35 H -0.2251 0.6444 0.8961 0.064 Uiso 1 1 calc R U
C26 C 0.2052(4) 0.5661(2) 0.5167(2) 0.0352(7) Uani 1 1 d . .
H26 H 0.1278 0.5574 0.4731 0.042 Uiso 1 1 calc R U
C1 C 0.1350(3) 1.0794(2) 0.8366(2) 0.0316(7) Uani 1 1 d . .
H1 H 0.1412 1.0498 0.8848 0.038 Uiso 1 1 calc R U
C18 C 0.7186(4) 1.3281(3) 0.9432(2) 0.0452(9) Uani 1 1 d . .
H18 H 0.7710 1.3017 0.8924 0.054 Uiso 1 1 calc R U
C24 C 0.3673(3) 0.6765(2) 0.63190(19) 0.0272(7) Uani 1 1 d . .
C28 C 0.3907(4) 0.4951(2) 0.5966(2) 0.0404(8) Uani 1 1 d . .
H28 H 0.4369 0.4387 0.6066 0.048 Uiso 1 1 calc R U
C21 C 0.5652(4) 1.4068(3) 1.0936(2) 0.0514(10) Uani 1 1 d . .
H21 H 0.5126 1.4336 1.1442 0.062 Uiso 1 1 calc R U
C2 C 0.0060(4) 1.1290(2) 0.8251(2) 0.0360(8) Uani 1 1 d . .
H2 H -0.0730 1.1318 0.8644 0.043 Uiso 1 1 calc R U
C5 C 0.2447(3) 1.1184(2) 0.71391(19) 0.0264(6) Uani 1 1 d . .
C14 C 0.9564(4) 0.8733(2) 0.6952(2) 0.0367(8) Uani 1 1 d . .
H14 H 1.0308 0.8367 0.7146 0.044 Uiso 1 1 calc R U
C17 C 0.6013(3) 1.2694(2) 0.96865(19) 0.0283(7) Uani 1 1 d . .
C15 C 0.8214(3) 0.8897(2) 0.7395(2) 0.0318(7) Uani 1 1 d . .
H15 H 0.8050 0.8609 0.7876 0.038 Uiso 1 1 calc R U
C31 C 0.0963(3) 0.7699(2) 0.88234(19) 0.0273(7) Uani 1 1 d . .
C25 C 0.2514(4) 0.6625(2) 0.5669(2) 0.0331(7) Uani 1 1 d . .
H25 H 0.2040 0.7185 0.5570 0.040 Uiso 1 1 calc R U
C11 C 0.7359(3) 0.9849(2) 0.64576(19) 0.0279(7) Uani 1 1 d . .
C19 C 0.7590(5) 1.4257(3) 0.9926(3) 0.0539(10) Uani 1 1 d . .
H19 H 0.8381 1.4647 0.9751 0.065 Uiso 1 1 calc R U
C30 C 0.1885(3) 0.8679(2) 0.9227(2) 0.0270(7) Uani 1 1 d . .
C33 C 0.0681(4) 0.6104(3) 0.7734(2) 0.0438(9) Uani 1 1 d . .
H33 H 0.1070 0.5643 0.7263 0.053 Uiso 1 1 calc R U
C16 C 0.5566(3) 1.1655(2) 0.91375(19) 0.0267(7) Uani 1 1 d . .
C3 C -0.0037(4) 1.1739(2) 0.7548(2) 0.0384(8) Uani 1 1 d . .
H3 H -0.0904 1.2064 0.7448 0.046 Uiso 1 1 calc R U
C23 C 0.4131(3) 0.7802(2) 0.68840(19) 0.0277(7) Uani 1 1 d . .
C36 C -0.0449(4) 0.7478(3) 0.9134(2) 0.0452(9) Uani 1 1 d . .
H36 H -0.0832 0.7936 0.9610 0.054 Uiso 1 1 calc R U
C29 C 0.4363(4) 0.5919(2) 0.6460(2) 0.0360(8) Uani 1 1 d . .
H29 H 0.5142 0.6003 0.6892 0.043 Uiso 1 1 calc R U
C6 C 0.3799(3) 1.1137(2) 0.65753(19) 0.0295(7) Uani 1 1 d . .
C32 C 0.1518(4) 0.6997(2) 0.8135(2) 0.0379(8) Uani 1 1 d . .
H32 H 0.2483 0.7127 0.7933 0.045 Uiso 1 1 calc R U
C13 C 0.9771(4) 0.9124(3) 0.6224(2) 0.0412(8) Uani 1 1 d . .
H13 H 1.0658 0.9019 0.5908 0.049 Uiso 1 1 calc R U
C10 C 0.6156(3) 1.0494(2) 0.6245(2) 0.0306(7) Uani 1 1 d . .
C4 C 0.1179(4) 1.1700(2) 0.6990(2) 0.0337(7) Uani 1 1 d . .
H4 H 0.1150 1.2016 0.6519 0.040 Uiso 1 1 calc R U
C7 C 0.3940(4) 1.1687(3) 0.5929(2) 0.0488(10) Uani 1 1 d . .
H7 H 0.3175 1.2099 0.5835 0.059 Uiso 1 1 calc R U
C9 C 0.6329(4) 1.1022(3) 0.5585(2) 0.0524(10) Uani 1 1 d . .
H9 H 0.7199 1.0969 0.5250 0.063 Uiso 1 1 calc R U
C12 C 0.8656(4) 0.9674(3) 0.5964(2) 0.0396(8) Uani 1 1 d . .
H12 H 0.8771 0.9928 0.5460 0.048 Uiso 1 1 calc R U
C8 C 0.5205(5) 1.1621(3) 0.5432(3) 0.0639(12) Uani 1 1 d . .
H8 H 0.5304 1.1981 0.4991 0.077 Uiso 1 1 calc R U
C22 C 0.5271(4) 1.3094(3) 1.0447(2) 0.0427(8) Uani 1 1 d . .
H22 H 0.4498 1.2701 1.0634 0.051 Uiso 1 1 calc R U
N1 N 0.2520(3) 1.07179(17) 0.78140(15) 0.0252(5) Uani 1 1 d . .
N2 N 0.4907(3) 1.05475(17) 0.67316(15) 0.0239(5) Uani 1 1 d . .
N3 N 0.7135(3) 0.94500(18) 0.71623(15) 0.0261(5) Uani 1 1 d . .
O2 O 0.6233(2) 1.13157(15) 0.84290(13) 0.0325(5) Uani 1 1 d . .
O1 O 0.4503(2) 1.11170(15) 0.93872(13) 0.0313(5) Uani 1 1 d . .
O3 O 0.3497(2) 0.85634(15) 0.67325(13) 0.0342(5) Uani 1 1 d . .
O4 O 0.5088(2) 0.78877(15) 0.75135(13) 0.0324(5) Uani 1 1 d . .
O5 O 0.2941(2) 0.89530(16) 0.87650(14) 0.0345(5) Uani 1 1 d . .
O6 O 0.1566(2) 0.91674(17) 0.99730(14) 0.0407(6) Uani 1 1 d . .
OW1 O 0.6448(3) 0.93806(18) 0.91170(14) 0.0299(5) Uani 1 1 d . .
Y1 Y 0.47343(3) 0.97025(2) 0.80578(2) 0.02117(7) Uani 1 1 d . .
I2 I 0.20330(3) 0.33876(2) 0.45505(2) 0.04721(8) Uani 1 1 d . .
I3 I -0.20459(3) 0.45669(2) 0.74292(2) 0.05497(8) Uani 1 1 d . .
I1 I 0.74624(4) 1.61059(2) 1.14305(2) 0.07934(11) Uani 1 1 d . .
HW1A H 0.605(4) 0.913(3) 0.948(2) 0.041(11) Uiso 1 1 d . .
HW1B H 0.712(4) 0.980(3) 0.941(2) 0.052(12) Uiso 1 1 d . .

loop_
_atom_site_aniso_label
_atom_site_aniso_U_11
_atom_site_aniso_U_22
_atom_site_aniso_U_33
_atom_site_aniso_U_23
_atom_site_aniso_U_13
_atom_site_aniso_U_12
C34 0.0409(19) 0.0323(18) 0.0374(19) 0.0077(15) -0.0069(16) -0.0055(15)
C20 0.059(2) 0.0226(17) 0.050(2) -0.0045(16) -0.0179(19) -0.0012(16)
C27 0.0349(18) 0.0243(16) 0.0368(18) -0.0029(14) 0.0018(15) -0.0011(13)
C35 0.0315(19) 0.052(2) 0.067(3) -0.004(2) 0.0130(18) -0.0140(17)
C26 0.0376(18) 0.0301(17) 0.0339(18) 0.0013(14) -0.0066(15) -0.0014(14)
C1 0.0340(17) 0.0279(16) 0.0327(17) 0.0068(13) 0.0075(14) 0.0002(13)
C18 0.056(2) 0.0310(19) 0.044(2) 0.0020(15) 0.0104(18) -0.0059(16)
C24 0.0306(16) 0.0234(15) 0.0259(16) 0.0024(12) 0.0059(13) -0.0003(12)
C28 0.043(2) 0.0281(18) 0.049(2) 0.0066(15) -0.0081(17) 0.0052(15)
C21 0.058(2) 0.037(2) 0.048(2) -0.0119(17) 0.0069(19) 0.0034(18)
C2 0.0284(17) 0.0326(18) 0.044(2) 0.0015(15) 0.0117(15) 0.0004(14)
C5 0.0267(16) 0.0234(15) 0.0259(16) 0.0015(12) -0.0022(13) -0.0041(12)
C14 0.0303(17) 0.0322(18) 0.044(2) 0.0002(15) 0.0018(15) 0.0073(14)
C17 0.0299(16) 0.0232(15) 0.0302(17) 0.0036(13) -0.0053(13) 0.0019(13)
C15 0.0302(17) 0.0347(18) 0.0296(17) 0.0061(14) -0.0003(14) 0.0025(14)
C31 0.0269(16) 0.0317(16) 0.0248(15) 0.0103(13) 0.0000(13) -0.0004(13)
C25 0.0380(18) 0.0252(16) 0.0353(18) 0.0060(13) -0.0022(15) 0.0028(13)
C11 0.0271(16) 0.0281(16) 0.0263(16) 0.0031(13) 0.0046(13) -0.0036(13)
C19 0.064(3) 0.034(2) 0.060(3) 0.0081(18) 0.004(2) -0.0180(18)
C30 0.0240(15) 0.0294(16) 0.0299(17) 0.0124(14) 0.0002(13) -0.0004(12)
C33 0.052(2) 0.0361(19) 0.041(2) 0.0035(16) 0.0153(17) -0.0014(16)
C16 0.0292(16) 0.0256(16) 0.0247(16) 0.0059(13) -0.0041(13) 0.0005(13)
C3 0.0294(17) 0.0336(18) 0.050(2) 0.0049(16) -0.0022(16) 0.0076(14)
C23 0.0294(16) 0.0277(16) 0.0237(16) 0.0021(13) 0.0112(13) -0.0045(13)
C36 0.0340(19) 0.047(2) 0.046(2) -0.0055(17) 0.0132(16) -0.0060(16)
C29 0.0349(18) 0.0337(18) 0.0359(18) 0.0023(14) -0.0059(15) 0.0007(14)
C6 0.0306(16) 0.0306(17) 0.0279(16) 0.0083(13) 0.0010(13) 0.0010(13)
C32 0.0356(18) 0.0370(19) 0.0410(19) 0.0099(15) 0.0151(15) -0.0049(15)
C13 0.0303(18) 0.042(2) 0.048(2) 0.0016(16) 0.0173(16) 0.0025(15)
C10 0.0319(17) 0.0308(17) 0.0301(17) 0.0095(13) 0.0071(14) -0.0013(13)
C4 0.0346(18) 0.0312(17) 0.0362(18) 0.0096(14) -0.0025(15) 0.0057(14)
C7 0.047(2) 0.060(2) 0.052(2) 0.037(2) 0.0142(18) 0.0162(18)
C9 0.043(2) 0.071(3) 0.056(2) 0.038(2) 0.0262(19) 0.0151(19)
C12 0.0385(19) 0.045(2) 0.0366(19) 0.0104(16) 0.0181(16) 0.0015(16)
C8 0.065(3) 0.084(3) 0.064(3) 0.056(3) 0.026(2) 0.021(2)
C22 0.041(2) 0.0332(19) 0.046(2) -0.0054(16) 0.0090(16) -0.0033(15)
N1 0.0263(13) 0.0231(13) 0.0259(13) 0.0053(10) 0.0038(11) -0.0008(10)
N2 0.0245(13) 0.0245(13) 0.0212(12) 0.0033(10) 0.0027(10) -0.0017(10)
N3 0.0247(13) 0.0271(13) 0.0242(13) 0.0020(10) 0.0028(10) -0.0012(10)
O2 0.0385(12) 0.0287(11) 0.0265(11) 0.0006(9) 0.0062(10) -0.0059(9)
O1 0.0338(12) 0.0297(11) 0.0281(11) 0.0044(9) 0.0026(9) -0.0071(9)
O3 0.0440(13) 0.0243(11) 0.0327(12) 0.0054(9) -0.0013(10) -0.0032(10)
O4 0.0318(12) 0.0284(11) 0.0331(12) 0.0013(9) -0.0028(10) -0.0036(9)
O5 0.0357(12) 0.0323(12) 0.0366(12) 0.0118(10) 0.0119(10) -0.0065(10)
O6 0.0373(13) 0.0451(14) 0.0329(13) -0.0010(11) 0.0072(10) -0.0121(11)
OW1 0.0332(13) 0.0328(13) 0.0229(12) 0.0068(10) -0.0004(10) -0.0041(10)
Y1 0.02244(14) 0.02070(14) 0.01922(14) 0.00326(11) 0.00214(11) -0.00242(11)
I2 0.04863(15) 0.02518(12) 0.05888(16) -0.00615(10) -0.01100(12) -0.00020(10)
I3 0.05833(16) 0.04103(14) 0.05895(17) 0.00448(12) -0.01206(13) -0.01468(12)
I1 0.1106(3) 0.02701(14) 0.0854(2) -0.01087(13) -0.03448(19) -0.00504(15)

loop_
_atom_type_symbol
_atom_type_description
_atom_type_scat_dispersion_real
_atom_type_scat_dispersion_imag
_atom_type_scat_source
C C 0.0033 0.0016 'International Tables Vol C Tables 4.2.6.8 and 6.1.1.4'
H H 0.0000 0.0000 'International Tables Vol C Tables 4.2.6.8 and 6.1.1.4'
N N 0.0061 0.0033 'International Tables Vol C Tables 4.2.6.8 and 6.1.1.4'
O O 0.0106 0.0060 'International Tables Vol C Tables 4.2.6.8 and 6.1.1.4'
Y Y -2.7962 3.5667 'International Tables Vol C Tables 4.2.6.8 and 6.1.1.4'
I I -0.4742 1.8119 'International Tables Vol C Tables 4.2.6.8 and 6.1.1.4'

loop_
_geom_angle_atom_site_label_1
_geom_angle_atom_site_label_2
_geom_angle_atom_site_label_3
_geom_angle
C33 C34 C35 120.4(3)
C33 C34 I3 119.8(3)
C35 C34 I3 119.8(2)
C19 C20 C21 120.7(3)
C19 C20 I1 119.3(3)
C21 C20 I1 120.0(3)
C26 C27 C28 121.4(3)
C26 C27 I2 118.5(2)
C28 C27 I2 120.2(2)
C34 C35 C36 119.6(3)
C34 C35 H35 120.2
C36 C35 H35 120.2
C27 C26 C25 119.2(3)
C27 C26 H26 120.4
C25 C26 H26 120.4
N1 C1 C2 123.2(3)
N1 C1 H1 118.4
C2 C1 H1 118.4
C17 C18 C19 120.8(3)
C17 C18 H18 119.6
C19 C18 H18 119.6
C29 C24 C25 118.7(3)
C29 C24 C23 120.4(3)
C25 C24 C23 120.8(3)
C27 C28 C29 118.8(3)
C27 C28 H28 120.6
C29 C28 H28 120.6
C20 C21 C22 119.5(3)
C20 C21 H21 120.2
C22 C21 H21 120.2
C3 C2 C1 119.0(3)
C3 C2 H2 120.5
C1 C2 H2 120.5
N1 C5 C4 121.5(3)
N1 C5 C6 116.5(3)
C4 C5 C6 121.9(3)
C13 C14 C15 118.2(3)
C13 C14 H14 120.9
C15 C14 H14 120.9
C22 C17 C18 118.6(3)
C22 C17 C16 121.2(3)
C18 C17 C16 120.2(3)
N3 C15 C14 123.1(3)
N3 C15 H15 118.4
C14 C15 H15 118.4
C32 C31 C36 118.3(3)
C32 C31 C30 120.4(3)
C36 C31 C30 121.3(3)
C26 C25 C24 120.9(3)
C26 C25 H25 119.6
C24 C25 H25 119.6
N3 C11 C12 121.2(3)
N3 C11 C10 116.5(3)
C12 C11 C10 122.3(3)
C20 C19 C18 119.4(3)
C20 C19 H19 120.3
C18 C19 H19 120.3
O6 C30 O5 124.4(3)
O6 C30 C31 118.6(3)
O5 C30 C31 117.0(3)
C34 C33 C32 119.0(3)
C34 C33 H33 120.5
C32 C33 H33 120.5
O2 C16 O1 120.4(3)
O2 C16 C17 120.1(3)
O1 C16 C17 119.5(3)
O2 C16 Y1 58.71(14)
O1 C16 Y1 61.68(15)
C17 C16 Y1 178.5(2)
C2 C3 C4 118.7(3)
C2 C3 H3 120.6
C4 C3 H3 120.6
O4 C23 O3 121.9(3)
O4 C23 C24 119.0(3)
O3 C23 C24 119.1(3)
O4 C23 Y1 61.01(15)
O3 C23 Y1 61.00(15)
C24 C23 Y1 173.9(2)
C31 C36 C35 120.8(3)
C31 C36 H36 119.6
C35 C36 H36 119.6
C28 C29 C24 121.0(3)
C28 C29 H29 119.5
C24 C29 H29 119.5
N2 C6 C7 121.1(3)
N2 C6 C5 117.0(3)
C7 C6 C5 121.9(3)
C31 C32 C33 121.7(3)
C31 C32 H32 119.1
C33 C32 H32 119.1
C14 C13 C12 119.3(3)
C14 C13 H13 120.3
C12 C13 H13 120.3
N2 C10 C9 121.7(3)
N2 C10 C11 116.6(3)
C9 C10 C11 121.7(3)
C3 C4 C5 119.5(3)
C3 C4 H4 120.2
C5 C4 H4 120.2
C8 C7 C6 119.7(3)
C8 C7 H7 120.2
C6 C7 H7 120.2
C8 C9 C10 119.2(3)
C8 C9 H9 120.4
C10 C9 H9 120.4
C13 C12 C11 119.7(3)
C13 C12 H12 120.1
C11 C12 H12 120.1
C7 C8 C9 119.4(3)
C7 C8 H8 120.3
C9 C8 H8 120.3
C17 C22 C21 121.1(3)
C17 C22 H22 119.5
C21 C22 H22 119.5
C1 N1 C5 118.0(3)
C1 N1 Y1 119.63(19)
C5 N1 Y1 122.39(19)
C10 N2 C6 118.9(2)
C10 N2 Y1 120.91(19)
C6 N2 Y1 119.89(18)
C15 N3 C11 118.4(3)
C15 N3 Y1 119.32(19)
C11 N3 Y1 122.29(19)
C16 O2 Y1 94.91(17)
C16 O1 Y1 91.59(17)
C23 O3 Y1 92.05(17)
C23 O4 Y1 92.40(18)
C30 O5 Y1 170.6(2)
Y1 OW1 HW1A 114(3)
Y1 OW1 HW1B 125(3)
HW1A OW1 HW1B 104(3)
O5 Y1 OW1 85.10(8)
O5 Y1 O2 133.97(7)
OW1 Y1 O2 80.32(8)
O5 Y1 O3 83.05(7)
OW1 Y1 O3 130.67(8)
O2 Y1 O3 137.65(7)
O5 Y1 O4 76.85(7)
OW1 Y1 O4 77.19(7)
O2 Y1 O4 139.60(7)
O3 Y1 O4 53.49(7)
O5 Y1 O1 81.01(7)
OW1 Y1 O1 75.34(7)
O2 Y1 O1 53.11(7)
O3 Y1 O1 147.93(7)
O4 Y1 O1 145.88(7)
O5 Y1 N1 81.43(8)
OW1 Y1 N1 144.75(8)
O2 Y1 N1 85.94(7)
O3 Y1 N1 79.78(7)
O4 Y1 N1 130.05(7)
O1 Y1 N1 70.47(7)
O5 Y1 N3 145.32(8)
OW1 Y1 N3 79.46(8)
O2 Y1 N3 73.65(7)
O3 Y1 N3 83.85(7)
O4 Y1 N3 69.56(7)
O1 Y1 N3 123.71(7)
N1 Y1 N3 127.28(8)
O5 Y1 N2 138.85(7)
OW1 Y1 N2 136.04(8)
O2 Y1 N2 67.77(7)
O3 Y1 N2 70.12(7)
O4 Y1 N2 108.23(7)
O1 Y1 N2 105.55(7)
N1 Y1 N2 63.90(7)
N3 Y1 N2 63.39(7)
O5 Y1 C23 77.67(8)
OW1 Y1 C23 103.73(9)
O2 Y1 C23 148.24(8)
O3 Y1 C23 26.94(8)
O4 Y1 C23 26.59(8)
O1 Y1 C23 158.65(7)
N1 Y1 C23 104.94(8)
N3 Y1 C23 76.17(8)
N2 Y1 C23 89.99(8)
O5 Y1 C16 107.69(8)
OW1 Y1 C16 76.53(8)
O2 Y1 C16 26.38(7)
O3 Y1 C16 152.30(8)
O4 Y1 C16 152.79(8)
O1 Y1 C16 26.73(7)
N1 Y1 C16 76.84(8)
N3 Y1 C16 98.67(8)
N2 Y1 C16 86.25(8)
C23 Y1 C16 174.61(8)

loop_
_geom_bond_atom_site_label_1
_geom_bond_atom_site_label_2
_geom_bond_distance
C34 C33 1.373(5)
C34 C35 1.378(5)
C34 I3 2.102(3)
C20 C19 1.365(5)
C20 C21 1.374(5)
C20 I1 2.096(3)
C27 C26 1.373(4)
C27 C28 1.385(4)
C27 I2 2.100(3)
C35 C36 1.383(5)
C35 H35 0.9300
C26 C25 1.387(4)
C26 H26 0.9300
C1 N1 1.345(4)
C1 C2 1.381(4)
C1 H1 0.9300
C18 C17 1.383(4)
C18 C19 1.385(5)
C18 H18 0.9300
C24 C29 1.389(4)
C24 C25 1.389(4)
C24 C23 1.498(4)
C28 C29 1.386(4)
C28 H28 0.9300
C21 C22 1.378(4)
C21 H21 0.9300
C2 C3 1.370(5)
C2 H2 0.9300
C5 N1 1.345(4)
C5 C4 1.395(4)
C5 C6 1.485(4)
C14 C13 1.366(5)
C14 C15 1.386(4)
C14 H14 0.9300
C17 C22 1.374(4)
C17 C16 1.491(4)
C15 N3 1.337(4)
C15 H15 0.9300
C31 C32 1.374(4)
C31 C36 1.380(4)
C31 C30 1.506(4)
C25 H25 0.9300
C11 N3 1.341(4)
C11 C12 1.388(4)
C11 C10 1.491(4)
C19 H19 0.9300
C30 O6 1.239(4)
C30 O5 1.273(3)
C33 C32 1.383(4)
C33 H33 0.9300
C16 O2 1.260(3)
C16 O1 1.271(3)
C16 Y1 2.825(3)
C3 C4 1.385(5)
C3 H3 0.9300
C23 O4 1.254(3)
C23 O3 1.269(4)
C23 Y1 2.798(3)
C36 H36 0.9300
C29 H29 0.9300
C6 N2 1.349(4)
C6 C7 1.386(4)
C32 H32 0.9300
C13 C12 1.375(5)
C13 H13 0.9300
C10 N2 1.341(4)
C10 C9 1.385(4)
C4 H4 0.9300
C7 C8 1.361(5)
C7 H7 0.9300
C9 C8 1.368(5)
C9 H9 0.9300
C12 H12 0.9300
C8 H8 0.9300
C22 H22 0.9300
N1 Y1 2.523(2)
N2 Y1 2.581(2)
N3 Y1 2.547(2)
O2 Y1 2.4228(19)
O1 Y1 2.488(2)
O3 Y1 2.449(2)
O4 Y1 2.450(2)
O5 Y1 2.2618(19)
OW1 Y1 2.337(2)
OW1 HW1A 0.80(4)
OW1 HW1B 0.84(4)
